data_4349377
loop_
_publ_author_name
'Lysenko, Andrey B.'
'Senchyk, Ganna A.'
'Domasevitch, Konstantin V.'
'Kobalz, Merten'
'Krautscheid, Harald'
'Cichos, Jakub'
'Karbowiak, Miroslaw'
'Neves, Patr\'icia'
'Valente, Anabela A.'
'Gon\,calves, Isabel S'

_publ_section_title
;
 Triazolyl, Imidazolyl, and Carboxylic Acid Moieties in the Design of
 Molybdenum Trioxide Hybrids: Photophysical and Catalytic Behavior.
;
_journal_issue 8
_journal_name_full 'Inorganic chemistry'
_journal_page_first 4380
_journal_page_last 4394
_journal_paper_doi 10.1021/acs.inorgchem.6b02986
_journal_volume 56
_journal_year 2017
_chemical_formula_moiety '2(C18 H14 Mo4 N6 O16), (H2 O)'
_chemical_formula_sum 'C18 H15 Mo4 N6 O16.5'
_chemical_formula_weight 963.12
_chemical_name_systematic
;
bis-[4-(4-carboxyphenyl)-1,2,4-triazole-N1,N2]
dodecaoxidotetramolybdenum(VI) Hemihydrate
;
_space_group_IT_number 3
_space_group_name_Hall 'P 2y'
_space_group_name_H-M_alt 'P 1 2 1'
_symmetry_cell_setting monoclinic
_symmetry_Int_Tables_number 3
_symmetry_space_group_name_H-M 'P 1 2 1'
_atom_sites_solution_hydrogens geom
_atom_sites_solution_primary direct
_atom_sites_solution_secondary difmap
_audit_creation_method SHELXL-97
_cell_angle_alpha 90.00
_cell_angle_beta 90.926(6)
_cell_angle_gamma 90.00
_cell_formula_units_Z 2
_cell_length_a 9.9831(5)
_cell_length_b 13.6626(6)
_cell_length_c 10.1235(5)
_cell_measurement_reflns_used 8000
_cell_measurement_temperature 213(2)
_cell_measurement_theta_max 27.47
_cell_measurement_theta_min 2.50
_cell_volume 1380.62(11)
_computing_cell_refinement 'IPDS Software (Stoe & Cie, 2000)'
_computing_data_collection 'IPDS Software (Stoe & Cie, 2000)'
_computing_data_reduction 'IPDS Software (Stoe & Cie, 2000)'
_computing_molecular_graphics 'Diamond 2.1e (Brandenburg, 1999)'
_computing_publication_material 'WinGX 1.70.01 (Farrugia, 1999)'
_computing_structure_refinement 'SHELXL-97 (Sheldrick, 2008)'
_computing_structure_solution 'SHELXS-97 (Sheldrick, 2008)'
_diffrn_ambient_temperature 213(2)
_diffrn_measured_fraction_theta_full 0.985
_diffrn_measured_fraction_theta_max 0.985
_diffrn_measurement_device_type 'Stoe Image plate diffraction system'
_diffrn_measurement_method '\f oscillation scans'
_diffrn_radiation_monochromator graphite
_diffrn_radiation_source 'fine-focus sealed tube'
_diffrn_radiation_type MoK\a
_diffrn_radiation_wavelength 0.71073
_diffrn_reflns_av_R_equivalents 0.0173
_diffrn_reflns_av_sigmaI/netI 0.0242
_diffrn_reflns_limit_h_max 12
_diffrn_reflns_limit_h_min -12
_diffrn_reflns_limit_k_max 17
_diffrn_reflns_limit_k_min -17
_diffrn_reflns_limit_l_max 13
_diffrn_reflns_limit_l_min -13
_diffrn_reflns_number 11600
_diffrn_reflns_theta_full 27.47
_diffrn_reflns_theta_max 27.47
_diffrn_reflns_theta_min 2.50
_diffrn_standards_decay_% 0
_exptl_absorpt_coefficient_mu 1.864
_exptl_absorpt_correction_T_max 0.8219
_exptl_absorpt_correction_T_min 0.6937
_exptl_absorpt_correction_type numerical
_exptl_absorpt_process_details 'X-RED (Stoe & Cie, 2001) and X-SHAPE (Stoe & Cie, 1999)'
_exptl_crystal_colour colorless
_exptl_crystal_density_diffrn 2.317
_exptl_crystal_density_method 'not measured'
_exptl_crystal_description prism
_exptl_crystal_F_000 930
_exptl_crystal_size_max 0.18
_exptl_crystal_size_mid 0.12
_exptl_crystal_size_min 0.08
_refine_diff_density_max 0.442
_refine_diff_density_min -0.311
_refine_diff_density_rms 0.067
_refine_ls_abs_structure_details 'Flack H D (1983), Acta Cryst. A39, 876-881'
_refine_ls_abs_structure_Flack -0.031(19)
_refine_ls_extinction_method none
_refine_ls_goodness_of_fit_ref 0.921
_refine_ls_hydrogen_treatment constr
_refine_ls_matrix_type full
_refine_ls_number_parameters 415
_refine_ls_number_reflns 5627
_refine_ls_number_restraints 1
_refine_ls_restrained_S_all 0.921
_refine_ls_R_factor_all 0.0160
_refine_ls_R_factor_gt 0.0139
_refine_ls_shift/su_max 0.001
_refine_ls_shift/su_mean 0.000
_refine_ls_structure_factor_coef Fsqd
_refine_ls_weighting_details 'calc w=1/[\s^2^(Fo^2^)+(0.0166P)^2^+0.0000P] where P=(Fo^2^+2Fc^2^)/3'
_refine_ls_weighting_scheme calc
_refine_ls_wR_factor_gt 0.0305
_refine_ls_wR_factor_ref 0.0307
_reflns_number_gt 5157
_reflns_number_total 5627
_reflns_threshold_expression >2sigma(I)
_cod_data_source_file ic6b02986_si_002.cif
_cod_data_source_block (2a)
_cod_depositor_comments
;
The following automatic conversions were performed:

data name '_iucr_refine_instruction_details' was replaced with
'_iucr_refine_instructions_details' as specified in the replacement
file 'data/replacement-values/replacement_tags.lst'.

Automatic conversion script
Id: cif_correct_tags 9268 2022-04-12 08:56:07Z antanas 
;
_cod_original_sg_symbol_H-M 'P 2'
_cod_original_formula_sum 'C18 H15 Mo4 N6 O16.50'
_cod_database_code 4349377

loop_
_symmetry_equiv_pos_as_xyz
'x, y, z'
'-x, y, -z'

loop_
_atom_site_label
_atom_site_type_symbol
_atom_site_fract_x
_atom_site_fract_y
_atom_site_fract_z
_atom_site_U_iso_or_equiv
_atom_site_adp_type
_atom_site_occupancy
_atom_site_symmetry_multiplicity
_atom_site_calc_flag
_atom_site_refinement_flags
Mo1 Mo 0.484342(19) 0.976263(19) 0.28973(2) 0.00599(5) Uani 1 1 d .
Mo2 Mo 0.259996(19) 0.984021(18) -0.00446(2) 0.00621(6) Uani 1 1 d .
Mo3 Mo -0.002855(19) 0.863376(18) 0.21333(2) 0.00626(6) Uani 1 1 d .
Mo4 Mo 0.240426(19) 0.852451(17) 0.50802(2) 0.00591(6) Uani 1 1 d .
O1 O 0.34655(17) 0.94807(14) 0.39557(19) 0.0110(4) Uani 1 1 d .
O2 O 0.60953(17) 0.89836(13) 0.36021(18) 0.0107(4) Uani 1 1 d .
O3 O 0.52867(18) 1.09018(14) 0.3403(2) 0.0142(4) Uani 1 1 d .
O4 O 0.36162(17) 1.02192(14) 0.1419(2) 0.0082(4) Uani 1 1 d .
O6 O 0.38224(16) 0.98471(16) -0.12570(19) 0.0130(4) Uani 1 1 d .
O7 O 0.17243(19) 1.08805(15) -0.0337(2) 0.0162(5) Uani 1 1 d .
O8 O 0.11707(18) 0.94066(14) 0.14294(18) 0.0121(4) Uani 1 1 d .
O9 O -0.14554(16) 0.89021(13) 0.10405(18) 0.0105(4) Uani 1 1 d .
O10 O 0.04048(19) 0.74960(14) 0.1629(2) 0.0151(4) Uani 1 1 d .
O11 O 0.11406(16) 0.85443(15) 0.38327(18) 0.0113(4) Uani 1 1 d .
O12 O 0.32496(19) 0.74778(15) 0.4746(2) 0.0141(4) Uani 1 1 d .
O13 O 0.14161(18) 0.81510(13) 0.6491(2) 0.0081(4) Uani 1 1 d .
O14 O 0.3668(3) 0.21985(15) 0.1288(2) 0.0335(6) Uani 1 1 d .
H1O H 0.3686 0.1577 0.1322 0.050 Uiso 1 1 d R
O15 O 0.2642(2) 0.23486(17) 0.3221(3) 0.0369(6) Uani 1 1 d .
O16 O 0.1175(2) 1.61785(15) 0.6511(3) 0.0345(6) Uani 1 1 d .
H2O H 0.1196 1.6800 0.6527 0.052 Uiso 1 1 d R
O17 O 0.3210(2) 1.60205(17) 0.7420(3) 0.0388(6) Uani 1 1 d .
C1 C 0.3025(3) 0.73992(19) 0.0498(3) 0.0140(6) Uani 1 1 d .
H1 H 0.2430 0.7192 -0.0175 0.017 Uiso 1 1 calc R
C2 C 0.4401(3) 0.74028(19) 0.2179(3) 0.0129(5) Uani 1 1 d .
H2 H 0.4944 0.7200 0.2895 0.015 Uiso 1 1 calc R
C3 C 0.3338(4) 0.4144(2) 0.0748(3) 0.0273(7) Uani 1 1 d .
H3 H 0.3364 0.3710 0.0029 0.033 Uiso 1 1 calc R
C4 C 0.3447(3) 0.5153(2) 0.0534(3) 0.0241(7) Uani 1 1 d .
H4 H 0.3521 0.5403 -0.0326 0.029 Uiso 1 1 calc R
C5 C 0.3445(3) 0.57693(19) 0.1608(3) 0.0151(6) Uani 1 1 d .
C6 C 0.3267(3) 0.5422(2) 0.2878(3) 0.0233(7) Uani 1 1 d .
H6 H 0.3240 0.5857 0.3596 0.028 Uiso 1 1 calc R
C7 C 0.3131(3) 0.4427(2) 0.3075(3) 0.0253(7) Uani 1 1 d .
H7 H 0.2997 0.4181 0.3930 0.030 Uiso 1 1 calc R
C8 C 0.3193(3) 0.37883(19) 0.2003(3) 0.0184(6) Uani 1 1 d .
C9 C 0.3122(3) 0.2703(2) 0.2251(3) 0.0225(7) Uani 1 1 d .
C10 C 0.2010(3) 1.09668(18) 0.5586(3) 0.0123(5) Uani 1 1 d .
H10 H 0.2652 1.1161 0.4970 0.015 Uiso 1 1 calc R
C11 C 0.0510(3) 1.10012(19) 0.7124(3) 0.0133(5) Uani 1 1 d .
H11 H -0.0083 1.1224 0.7770 0.016 Uiso 1 1 calc R
C12 C 0.0671(3) 1.4224(2) 0.6714(4) 0.0285(7) Uani 1 1 d .
H12 H -0.0064 1.4654 0.6711 0.034 Uiso 1 1 calc R
C13 C 0.0463(3) 1.3228(2) 0.6584(4) 0.0262(7) Uani 1 1 d .
H13 H -0.0411 1.2976 0.6502 0.031 Uiso 1 1 calc R
C14 C 0.1554(3) 1.26119(19) 0.6576(3) 0.0166(6) Uani 1 1 d .
C15 C 0.2858(3) 1.2960(2) 0.6727(4) 0.0252(7) Uani 1 1 d .
H15 H 0.3590 1.2527 0.6728 0.030 Uiso 1 1 calc R
C16 C 0.3051(3) 1.3950(2) 0.6875(3) 0.0262(8) Uani 1 1 d .
H16 H 0.3923 1.4197 0.6994 0.031 Uiso 1 1 calc R
C17 C 0.1968(3) 1.45897(19) 0.6849(3) 0.0191(6) Uani 1 1 d .
C18 C 0.2203(3) 1.5671(2) 0.6968(3) 0.0225(7) Uani 1 1 d .
N1 N 0.33956(19) 0.83008(15) 0.0715(2) 0.0093(4) Uani 1 1 d .
N2 N 0.4266(2) 0.83011(15) 0.1782(2) 0.0101(4) Uani 1 1 d .
N3 N 0.3645(2) 0.68025(16) 0.1411(2) 0.0130(5) Uani 1 1 d .
N4 N 0.16165(19) 1.00640(15) 0.5792(2) 0.0092(5) Uani 1 1 d .
N5 N 0.0668(2) 1.00831(15) 0.6772(2) 0.0104(4) Uani 1 1 d .
N6 N 0.1336(2) 1.15797(16) 0.6409(3) 0.0143(5) Uani 1 1 d .
O1W O -0.031(2) 0.5738(9) 0.004(4) 0.089(9) Uani 0.25 1 d P
O2W O 0.026(4) 1.2707(14) 0.010(7) 0.131(16) Uani 0.25 1 d P

loop_
_atom_site_aniso_label
_atom_site_aniso_U_11
_atom_site_aniso_U_22
_atom_site_aniso_U_33
_atom_site_aniso_U_23
_atom_site_aniso_U_13
_atom_site_aniso_U_12
Mo1 0.00597(9) 0.00709(12) 0.00488(13) -0.00005(11) -0.00039(9) -0.00051(9)
Mo2 0.00538(9) 0.00727(13) 0.00598(14) 0.00045(12) -0.00019(9) 0.00034(10)
Mo3 0.00656(9) 0.00709(13) 0.00512(13) 0.00028(11) 0.00035(9) 0.00078(9)
Mo4 0.00524(9) 0.00649(14) 0.00599(15) -0.00036(12) -0.00008(9) 0.00023(10)
O1 0.0109(8) 0.0144(9) 0.0078(9) 0.0024(7) 0.0030(7) -0.0010(7)
O2 0.0104(8) 0.0120(9) 0.0095(9) -0.0004(7) -0.0030(7) -0.0015(7)
O3 0.0142(9) 0.0125(9) 0.0159(11) -0.0028(8) -0.0023(8) -0.0031(8)
O4 0.0097(8) 0.0086(9) 0.0062(10) 0.0008(7) -0.0025(7) 0.0001(7)
O6 0.0126(8) 0.0161(10) 0.0104(10) -0.0027(9) 0.0035(7) -0.0015(8)
O7 0.0151(9) 0.0151(10) 0.0182(12) 0.0009(9) -0.0052(9) 0.0044(7)
O8 0.0115(8) 0.0154(9) 0.0096(9) -0.0006(8) 0.0029(7) -0.0021(7)
O9 0.0078(8) 0.0149(9) 0.0087(9) 0.0009(7) -0.0031(7) 0.0008(7)
O10 0.0177(9) 0.0098(9) 0.0178(11) -0.0022(8) 0.0039(9) 0.0030(8)
O11 0.0107(7) 0.0152(10) 0.0080(10) 0.0008(8) -0.0024(7) -0.0022(7)
O12 0.0168(9) 0.0114(9) 0.0143(12) -0.0018(9) 0.0036(9) 0.0043(7)
O13 0.0089(8) 0.0069(9) 0.0085(10) 0.0001(7) 0.0012(7) 0.0000(7)
O14 0.0630(16) 0.0083(10) 0.0294(13) -0.0020(9) 0.0065(12) 0.0015(10)
O15 0.0455(14) 0.0193(12) 0.0467(16) 0.0128(11) 0.0193(13) 0.0021(10)
O16 0.0347(12) 0.0089(10) 0.0598(17) -0.0002(10) -0.0028(12) 0.0006(9)
O17 0.0441(14) 0.0200(12) 0.0517(17) 0.0014(12) -0.0140(13) -0.0124(10)
C1 0.0142(12) 0.0119(12) 0.0159(15) -0.0008(11) -0.0022(11) 0.0003(10)
C2 0.0150(12) 0.0107(12) 0.0129(14) -0.0012(10) -0.0007(11) 0.0024(10)
C3 0.047(2) 0.0113(14) 0.0232(17) -0.0032(13) -0.0017(15) -0.0033(12)
C4 0.0403(17) 0.0142(13) 0.0178(16) 0.0011(12) 0.0000(14) -0.0011(12)
C5 0.0175(13) 0.0068(12) 0.0210(16) -0.0021(11) 0.0012(12) 0.0013(9)
C6 0.0381(17) 0.0114(14) 0.0205(18) -0.0027(12) 0.0059(15) -0.0010(12)
C7 0.0357(17) 0.0153(14) 0.0251(17) 0.0045(12) 0.0058(14) 0.0000(12)
C8 0.0223(13) 0.0092(13) 0.0236(16) 0.0015(11) 0.0009(12) 0.0009(10)
C9 0.0220(14) 0.0141(14) 0.031(2) 0.0021(13) -0.0059(14) -0.0025(11)
C10 0.0142(12) 0.0094(12) 0.0135(14) 0.0022(10) 0.0007(11) 0.0007(9)
C11 0.0177(13) 0.0101(12) 0.0122(14) 0.0005(11) 0.0009(11) 0.0022(10)
C12 0.0212(15) 0.0105(14) 0.054(2) -0.0034(14) 0.0022(14) 0.0035(11)
C13 0.0167(13) 0.0154(14) 0.047(2) -0.0034(14) 0.0017(14) -0.0015(11)
C14 0.0225(13) 0.0062(12) 0.0212(16) 0.0014(11) -0.0007(12) -0.0014(10)
C15 0.0180(14) 0.0147(14) 0.043(2) 0.0015(14) -0.0026(14) 0.0021(11)
C16 0.0196(15) 0.0150(14) 0.044(2) 0.0003(13) -0.0059(15) -0.0044(11)
C17 0.0233(13) 0.0117(14) 0.0221(16) -0.0020(11) 0.0002(12) -0.0014(10)
C18 0.0318(16) 0.0128(14) 0.0231(17) -0.0026(12) 0.0075(14) -0.0034(12)
N1 0.0089(9) 0.0103(10) 0.0086(11) -0.0008(8) -0.0023(9) 0.0006(7)
N2 0.0101(9) 0.0100(10) 0.0101(11) -0.0002(8) -0.0014(9) 0.0022(8)
N3 0.0180(11) 0.0064(10) 0.0146(12) 0.0002(9) -0.0001(10) 0.0021(8)
N4 0.0085(9) 0.0110(11) 0.0081(12) 0.0004(8) -0.0007(9) 0.0001(8)
N5 0.0122(10) 0.0115(10) 0.0078(11) -0.0008(8) 0.0032(9) 0.0015(8)
N6 0.0166(11) 0.0068(10) 0.0196(13) -0.0009(9) 0.0013(10) -0.0009(8)
O1W 0.09(2) 0.043(6) 0.130(13) 0.031(11) -0.09(2) -0.027(8)
O2W 0.10(3) 0.101(12) 0.19(3) -0.05(2) 0.06(3) 0.028(15)

loop_
_atom_type_symbol
_atom_type_description
_atom_type_scat_dispersion_real
_atom_type_scat_dispersion_imag
_atom_type_scat_source
C C 0.0033 0.0016 'International Tables Vol C Tables 4.2.6.8 and 6.1.1.4'
H H 0.0000 0.0000 'International Tables Vol C Tables 4.2.6.8 and 6.1.1.4'
N N 0.0061 0.0033 'International Tables Vol C Tables 4.2.6.8 and 6.1.1.4'
O O 0.0106 0.0060 'International Tables Vol C Tables 4.2.6.8 and 6.1.1.4'
Mo Mo -1.6832 0.6857 'International Tables Vol C Tables 4.2.6.8 and 6.1.1.4'

loop_
_geom_angle_atom_site_label_1
_geom_angle_atom_site_label_2
_geom_angle_atom_site_label_3
_geom_angle
_geom_angle_site_symmetry_1
_geom_angle_site_symmetry_3
O3 Mo1 O2 104.45(8) . .
O3 Mo1 O1 102.43(9) . .
O2 Mo1 O1 99.89(8) . .
O3 Mo1 O4 95.30(8) . .
O2 Mo1 O4 153.55(8) . .
O1 Mo1 O4 92.69(8) . .
O3 Mo1 O6 91.25(9) . 2_655
O2 Mo1 O6 84.38(8) . 2_655
O1 Mo1 O6 164.02(8) . 2_655
O4 Mo1 O6 77.69(7) . 2_655
O3 Mo1 N2 168.99(9) . .
O2 Mo1 N2 81.40(8) . .
O1 Mo1 N2 85.46(8) . .
O4 Mo1 N2 76.48(7) . .
O6 Mo1 N2 79.94(8) 2_655 .
O7 Mo2 O6 103.76(10) . .
O7 Mo2 O4 100.33(9) . .
O6 Mo2 O4 100.41(8) . .
O7 Mo2 O9 99.34(8) . 2
O6 Mo2 O9 92.85(8) . 2
O4 Mo2 O9 152.85(8) . 2
O7 Mo2 O8 90.34(9) . .
O6 Mo2 O8 164.38(9) . .
O4 Mo2 O8 83.32(8) . .
O9 Mo2 O8 78.03(7) 2 .
O7 Mo2 N1 166.11(9) . .
O6 Mo2 N1 89.91(9) . .
O4 Mo2 N1 79.20(8) . .
O9 Mo2 N1 77.22(7) 2 .
O8 Mo2 N1 75.80(7) . .
O10 Mo3 O8 104.49(10) . .
O10 Mo3 O9 101.65(9) . .
O8 Mo3 O9 99.42(8) . .
O10 Mo3 O11 93.04(9) . .
O8 Mo3 O11 89.64(8) . .
O9 Mo3 O11 160.11(8) . .
O10 Mo3 O13 94.97(9) . 2_556
O8 Mo3 O13 157.68(9) . 2_556
O9 Mo3 O13 87.02(8) . 2_556
O11 Mo3 O13 78.34(7) . 2_556
O10 Mo3 N5 169.32(9) . 2_556
O8 Mo3 N5 82.97(9) . 2_556
O9 Mo3 N5 84.36(8) . 2_556
O11 Mo3 N5 79.19(8) . 2_556
O13 Mo3 N5 76.38(8) 2_556 2_556
O12 Mo4 O11 102.79(10) . .
O12 Mo4 O13 101.41(9) . .
O11 Mo4 O13 100.08(8) . .
O12 Mo4 O1 99.42(9) . .
O11 Mo4 O1 87.86(8) . .
O13 Mo4 O1 155.40(8) . .
O12 Mo4 O2 91.53(9) . 2_656
O11 Mo4 O2 161.32(8) . 2_656
O13 Mo4 O2 88.57(8) . 2_656
O1 Mo4 O2 77.90(7) . 2_656
O12 Mo4 N4 168.54(8) . .
O11 Mo4 N4 88.12(8) . .
O13 Mo4 N4 79.80(8) . .
O1 Mo4 N4 77.21(8) . .
O2 Mo4 N4 77.07(7) 2_656 .
Mo1 O1 Mo4 151.43(11) . .
Mo1 O2 Mo4 158.03(11) . 2_656
Mo2 O4 Mo1 145.44(11) . .
Mo2 O6 Mo1 173.10(11) . 2_655
Mo3 O8 Mo2 154.95(11) . .
Mo3 O9 Mo2 151.10(11) . 2
Mo4 O11 Mo3 168.74(11) . .
Mo4 O13 Mo3 143.92(10) . 2_556
C9 O14 H1O 120.0 . .
C18 O16 H2O 120.0 . .
N1 C1 N3 108.9(2) . .
N1 C1 H1 125.5 . .
N3 C1 H1 125.5 . .
N2 C2 N3 109.9(2) . .
N2 C2 H2 125.0 . .
N3 C2 H2 125.0 . .
C8 C3 C4 120.2(3) . .
C8 C3 H3 119.9 . .
C4 C3 H3 119.9 . .
C5 C4 C3 118.6(3) . .
C5 C4 H4 120.7 . .
C3 C4 H4 120.7 . .
C4 C5 C6 121.7(3) . .
C4 C5 N3 119.3(3) . .
C6 C5 N3 119.0(3) . .
C7 C6 C5 119.1(3) . .
C7 C6 H6 120.5 . .
C5 C6 H6 120.5 . .
C6 C7 C8 119.9(3) . .
C6 C7 H7 120.1 . .
C8 C7 H7 120.1 . .
C3 C8 C7 120.4(3) . .
C3 C8 C9 120.7(3) . .
C7 C8 C9 118.9(3) . .
O15 C9 O14 124.6(3) . .
O15 C9 C8 123.7(3) . .
O14 C9 C8 111.7(3) . .
N4 C10 N6 109.1(2) . .
N4 C10 H10 125.5 . .
N6 C10 H10 125.5 . .
N5 C11 N6 109.5(3) . .
N5 C11 H11 125.2 . .
N6 C11 H11 125.2 . .
C13 C12 C17 120.0(3) . .
C13 C12 H12 120.0 . .
C17 C12 H12 120.0 . .
C14 C13 C12 119.0(3) . .
C14 C13 H13 120.5 . .
C12 C13 H13 120.5 . .
C13 C14 C15 121.9(2) . .
C13 C14 N6 118.8(2) . .
C15 C14 N6 119.2(2) . .
C16 C15 C14 118.5(3) . .
C16 C15 H15 120.7 . .
C14 C15 H15 120.7 . .
C15 C16 C17 120.6(3) . .
C15 C16 H16 119.7 . .
C17 C16 H16 119.7 . .
C16 C17 C12 119.8(3) . .
C16 C17 C18 119.8(3) . .
C12 C17 C18 120.4(3) . .
O17 C18 O16 124.7(3) . .
O17 C18 C17 123.5(3) . .
O16 C18 C17 111.7(2) . .
C1 N1 N2 107.8(2) . .
C1 N1 Mo2 133.69(16) . .
N2 N1 Mo2 117.28(14) . .
C2 N2 N1 107.7(2) . .
C2 N2 Mo1 128.90(17) . .
N1 N2 Mo1 121.48(14) . .
C2 N3 C1 105.6(2) . .
C2 N3 C5 126.3(2) . .
C1 N3 C5 127.8(2) . .
C10 N4 N5 107.9(2) . .
C10 N4 Mo4 133.33(19) . .
N5 N4 Mo4 118.10(15) . .
C11 N5 N4 107.4(2) . .
C11 N5 Mo3 129.68(19) . 2_556
N4 N5 Mo3 120.95(15) . 2_556
C11 N6 C10 106.1(2) . .
C11 N6 C14 126.9(3) . .
C10 N6 C14 126.7(3) . .

loop_
_geom_bond_atom_site_label_1
_geom_bond_atom_site_label_2
_geom_bond_distance
_geom_bond_site_symmetry_2
Mo1 O3 1.6949(18) .
Mo1 O2 1.7819(17) .
Mo1 O1 1.7990(19) .
Mo1 O4 2.0172(18) .
Mo1 O6 2.1486(19) 2_655
Mo1 N2 2.361(2) .
Mo2 O7 1.692(2) .
Mo2 O6 1.7447(18) .
Mo2 O4 1.8562(18) .
Mo2 O9 1.9818(17) 2
Mo2 O8 2.164(2) .
Mo2 N1 2.372(2) .
Mo3 O10 1.6945(19) .
Mo3 O8 1.7560(19) .
Mo3 O9 1.8266(16) .
Mo3 O11 2.0668(16) .
Mo3 O13 2.087(2) 2_556
Mo3 N5 2.362(2) 2_556
Mo4 O12 1.697(2) .
Mo4 O11 1.7708(16) .
Mo4 O13 1.822(2) .
Mo4 O1 2.0407(19) .
Mo4 O2 2.0861(16) 2_656
Mo4 N4 2.362(2) .
O2 Mo4 2.0861(16) 2_656
O6 Mo1 2.1486(19) 2_655
O9 Mo2 1.9818(17) 2
O13 Mo3 2.087(2) 2_556
O14 C9 1.320(4) .
O14 H1O 0.8500 .
O15 C9 1.201(4) .
O16 C18 1.316(4) .
O16 H2O 0.8500 .
O17 C18 1.197(4) .
C1 N1 1.304(3) .
C1 N3 1.372(3) .
C1 H1 0.9400 .
C2 N2 1.298(3) .
C2 N3 1.352(3) .
C2 H2 0.9400 .
C3 C8 1.370(4) .
C3 C4 1.399(4) .
C3 H3 0.9400 .
C4 C5 1.376(4) .
C4 H4 0.9400 .
C5 C6 1.385(4) .
C5 N3 1.440(3) .
C6 C7 1.381(4) .
C6 H6 0.9400 .
C7 C8 1.395(4) .
C7 H7 0.9400 .
C8 C9 1.505(4) .
C10 N4 1.312(3) .
C10 N6 1.367(4) .
C10 H10 0.9400 .
C11 N5 1.314(3) .
C11 N6 1.359(4) .
C11 H11 0.9400 .
C12 C13 1.382(4) .
C12 C17 1.393(4) .
C12 H12 0.9400 .
C13 C14 1.378(4) .
C13 H13 0.9400 .
C14 C15 1.391(4) .
C14 N6 1.437(3) .
C15 C16 1.374(4) .
C15 H15 0.9400 .
C16 C17 1.390(4) .
C16 H16 0.9400 .
C17 C18 1.501(4) .
N1 N2 1.375(3) .
N4 N5 1.382(3) .
N5 Mo3 2.362(2) 2_556
O1W O1W 0.63(5) 2
O2W O2W 0.56(11) 2

loop_
_geom_torsion_atom_site_label_1
_geom_torsion_atom_site_label_2
_geom_torsion_atom_site_label_3
_geom_torsion_atom_site_label_4
_geom_torsion
_geom_torsion_site_symmetry_1
_geom_torsion_site_symmetry_4
O3 Mo1 O1 Mo4 -141.6(2) . .
O2 Mo1 O1 Mo4 -34.2(2) . .
O4 Mo1 O1 Mo4 122.4(2) . .
O6 Mo1 O1 Mo4 70.1(4) 2_655 .
N2 Mo1 O1 Mo4 46.2(2) . .
O12 Mo4 O1 Mo1 -5.4(2) . .
O11 Mo4 O1 Mo1 -108.0(2) . .
O13 Mo4 O1 Mo1 142.2(2) . .
O2 Mo4 O1 Mo1 84.2(2) 2_656 .
N4 Mo4 O1 Mo1 163.5(2) . .
O3 Mo1 O2 Mo4 24.5(3) . 2_656
O1 Mo1 O2 Mo4 -81.2(3) . 2_656
O4 Mo1 O2 Mo4 161.6(2) . 2_656
O6 Mo1 O2 Mo4 114.3(3) 2_655 2_656
N2 Mo1 O2 Mo4 -165.0(3) . 2_656
O7 Mo2 O4 Mo1 168.79(19) . .
O6 Mo2 O4 Mo1 -85.0(2) . .
O9 Mo2 O4 Mo1 33.0(3) 2 .
O8 Mo2 O4 Mo1 79.7(2) . .
N1 Mo2 O4 Mo1 2.91(19) . .
O3 Mo1 O4 Mo2 170.9(2) . .
O2 Mo1 O4 Mo2 32.4(3) . .
O1 Mo1 O4 Mo2 -86.4(2) . .
O6 Mo1 O4 Mo2 80.8(2) 2_655 .
N2 Mo1 O4 Mo2 -1.68(19) . .
O10 Mo3 O8 Mo2 29.2(3) . .
O9 Mo3 O8 Mo2 -75.5(2) . .
O11 Mo3 O8 Mo2 122.3(2) . .
O13 Mo3 O8 Mo2 179.10(16) 2_556 .
N5 Mo3 O8 Mo2 -158.6(2) 2_556 .
O7 Mo2 O8 Mo3 120.8(2) . .
O6 Mo2 O8 Mo3 -33.9(4) . .
O4 Mo2 O8 Mo3 -138.8(3) . .
O9 Mo2 O8 Mo3 21.3(2) 2 .
N1 Mo2 O8 Mo3 -58.3(2) . .
O10 Mo3 O9 Mo2 -150.3(2) . 2
O8 Mo3 O9 Mo2 -43.2(2) . 2
O11 Mo3 O9 Mo2 72.9(3) . 2
O13 Mo3 O9 Mo2 115.3(2) 2_556 2
N5 Mo3 O9 Mo2 38.7(2) 2_556 2
O12 Mo4 O11 Mo3 -72.4(7) . .
O13 Mo4 O11 Mo3 -176.7(6) . .
O1 Mo4 O11 Mo3 26.7(6) . .
O2 Mo4 O11 Mo3 66.8(8) 2_656 .
N4 Mo4 O11 Mo3 104.0(7) . .
O10 Mo3 O11 Mo4 80.1(7) . .
O8 Mo3 O11 Mo4 -24.4(7) . .
O9 Mo3 O11 Mo4 -142.1(5) . .
O13 Mo3 O11 Mo4 174.5(7) 2_556 .
N5 Mo3 O11 Mo4 -107.3(7) 2_556 .
O12 Mo4 O13 Mo3 178.94(16) . 2_556
O11 Mo4 O13 Mo3 -75.69(17) . 2_556
O1 Mo4 O13 Mo3 31.6(3) . 2_556
O2 Mo4 O13 Mo3 87.66(16) 2_656 2_556
N4 Mo4 O13 Mo3 10.54(16) . 2_556
C8 C3 C4 C5 1.8(5) . .
C3 C4 C5 C6 -3.4(5) . .
C3 C4 C5 N3 175.9(3) . .
C4 C5 C6 C7 2.0(5) . .
N3 C5 C6 C7 -177.3(3) . .
C5 C6 C7 C8 0.9(5) . .
C4 C3 C8 C7 1.1(5) . .
C4 C3 C8 C9 -177.9(3) . .
C6 C7 C8 C3 -2.5(5) . .
C6 C7 C8 C9 176.5(3) . .
C3 C8 C9 O15 -158.8(3) . .
C7 C8 C9 O15 22.2(4) . .
C3 C8 C9 O14 22.3(4) . .
C7 C8 C9 O14 -156.7(3) . .
C17 C12 C13 C14 -0.7(6) . .
C12 C13 C14 C15 1.5(5) . .
C12 C13 C14 N6 -178.5(3) . .
C13 C14 C15 C16 -0.6(5) . .
N6 C14 C15 C16 179.5(3) . .
C14 C15 C16 C17 -1.2(6) . .
C15 C16 C17 C12 2.0(5) . .
C15 C16 C17 C18 -178.0(3) . .
C13 C12 C17 C16 -1.0(5) . .
C13 C12 C17 C18 178.9(3) . .
C16 C17 C18 O17 -20.2(5) . .
C12 C17 C18 O17 159.8(4) . .
C16 C17 C18 O16 159.6(3) . .
C12 C17 C18 O16 -20.4(5) . .
N3 C1 N1 N2 -0.1(3) . .
N3 C1 N1 Mo2 -166.81(19) . .
O7 Mo2 N1 C1 73.1(5) . .
O6 Mo2 N1 C1 -96.9(3) . .
O4 Mo2 N1 C1 162.4(3) . .
O9 Mo2 N1 C1 -4.0(3) 2 .
O8 Mo2 N1 C1 76.7(3) . .
O7 Mo2 N1 N2 -92.7(4) . .
O6 Mo2 N1 N2 97.29(18) . .
O4 Mo2 N1 N2 -3.33(17) . .
O9 Mo2 N1 N2 -169.77(18) 2 .
O8 Mo2 N1 N2 -89.09(18) . .
N3 C2 N2 N1 -0.1(3) . .
N3 C2 N2 Mo1 164.13(18) . .
C1 N1 N2 C2 0.1(3) . .
Mo2 N1 N2 C2 169.35(18) . .
C1 N1 N2 Mo1 -165.53(18) . .
Mo2 N1 N2 Mo1 3.7(2) . .
O3 Mo1 N2 C2 153.4(4) . .
O2 Mo1 N2 C2 30.4(2) . .
O1 Mo1 N2 C2 -70.4(2) . .
O4 Mo1 N2 C2 -164.2(2) . .
O6 Mo1 N2 C2 116.1(2) 2_655 .
O3 Mo1 N2 N1 -44.3(5) . .
O2 Mo1 N2 N1 -167.29(19) . .
O1 Mo1 N2 N1 91.98(19) . .
O4 Mo1 N2 N1 -1.89(18) . .
O6 Mo1 N2 N1 -81.52(18) 2_655 .
N2 C2 N3 C1 0.1(3) . .
N2 C2 N3 C5 -174.5(3) . .
N1 C1 N3 C2 0.0(3) . .
N1 C1 N3 C5 174.5(3) . .
C4 C5 N3 C2 -138.7(3) . .
C6 C5 N3 C2 40.6(4) . .
C4 C5 N3 C1 47.9(4) . .
C6 C5 N3 C1 -132.8(3) . .
N6 C10 N4 N5 -0.1(3) . .
N6 C10 N4 Mo4 -170.04(16) . .
O12 Mo4 N4 C10 63.9(5) . .
O11 Mo4 N4 C10 -98.4(2) . .
O13 Mo4 N4 C10 161.0(2) . .
O1 Mo4 N4 C10 -10.2(2) . .
O2 Mo4 N4 C10 70.1(2) 2_656 .
O12 Mo4 N4 N5 -105.2(5) . .
O11 Mo4 N4 N5 92.52(16) . .
O13 Mo4 N4 N5 -8.07(16) . .
O1 Mo4 N4 N5 -179.25(16) . .
O2 Mo4 N4 N5 -98.95(16) 2_656 .
N6 C11 N5 N4 -0.5(3) . .
N6 C11 N5 Mo3 163.29(16) . 2_556
C10 N4 N5 C11 0.4(3) . .
Mo4 N4 N5 C11 172.09(15) . .
C10 N4 N5 Mo3 -165.11(15) . 2_556
Mo4 N4 N5 Mo3 6.6(2) . 2_556
N5 C11 N6 C10 0.4(3) . .
N5 C11 N6 C14 -174.0(2) . .
N4 C10 N6 C11 -0.2(3) . .
N4 C10 N6 C14 174.3(2) . .
C13 C14 N6 C11 -52.8(4) . .
C15 C14 N6 C11 127.2(3) . .
C13 C14 N6 C10 133.9(3) . .
C15 C14 N6 C10 -46.2(4) . .
